data_2217977
loop_
_publ_author_name
'Wang, Zhi-Min'

_publ_section_title <i>catena</i>-Poly[[dichloridocobalt(II)]-\m-1,2-di-4-pyridylethane-\k^2^<i>N</i>:<i>N</i>']
_journal_coeditor_code NG2432
_journal_issue 4
_journal_name_full 'Acta Crystallographica Section E'
_journal_page_first m544
_journal_paper_doi 10.1107/S1600536808006685
_journal_volume 64
_journal_year 2008
_chemical_formula_iupac '[Co Cl2 (C12 H12 N2)]'
_chemical_formula_moiety 'C12 H12 Cl2 Co N2'
_chemical_formula_sum 'C12 H12 Cl2 Co N2'
_chemical_formula_weight 314.07
_chemical_name_systematic
;
<i>catena</i>-Poly[[dichloridocobalt(II)]-\m-1,2-di-4-pyridylethane-
\k^2^<i>N</i>:<i>N</i>']
;
_space_group_IT_number 2
_symmetry_cell_setting triclinic
_symmetry_space_group_name_Hall '-P 1'
_symmetry_space_group_name_H-M 'P -1'
_atom_sites_solution_hydrogens geom
_atom_sites_solution_primary direct
_atom_sites_solution_secondary difmap
_audit_creation_method SHELXL-97
_cell_angle_alpha 87.988(5)
_cell_angle_beta 84.165(5)
_cell_angle_gamma 84.475(5)
_cell_formula_units_Z 2
_cell_length_a 5.3979(17)
_cell_length_b 8.806(3)
_cell_length_c 14.018(4)
_cell_measurement_reflns_used 2297
_cell_measurement_temperature 298(2)
_cell_measurement_theta_max 25.10
_cell_measurement_theta_min 1.46
_cell_volume 659.6(4)
_computing_cell_refinement 'SAINT (Bruker, 2004)'
_computing_data_collection 'APEX2 (Bruker, 2004)'
_computing_data_reduction 'SAINT (Bruker, 2004)'
_computing_molecular_graphics 'SHELXTL (Sheldrick, 2008)'
_computing_publication_material 'SHELXTL (Sheldrick, 2008)'
_computing_structure_refinement 'SHELXL97 (Sheldrick, 2008)'
_computing_structure_solution 'SHELXS97 (Sheldrick, 2008)'
_diffrn_ambient_temperature 298(2)
_diffrn_measured_fraction_theta_full 0.976
_diffrn_measured_fraction_theta_max 0.976
_diffrn_measurement_device_type 'Bruker APEXII area-detector'
_diffrn_measurement_method '\f and \w'
_diffrn_radiation_monochromator graphite
_diffrn_radiation_source 'fine-focus sealed tube'
_diffrn_radiation_type MoK\a
_diffrn_radiation_wavelength 0.71073
_diffrn_reflns_av_R_equivalents 0.0219
_diffrn_reflns_av_sigmaI/netI 0.0392
_diffrn_reflns_limit_h_max 6
_diffrn_reflns_limit_h_min -4
_diffrn_reflns_limit_k_max 10
_diffrn_reflns_limit_k_min -9
_diffrn_reflns_limit_l_max 16
_diffrn_reflns_limit_l_min -16
_diffrn_reflns_number 3306
_diffrn_reflns_theta_full 25.10
_diffrn_reflns_theta_max 25.10
_diffrn_reflns_theta_min 1.46
_diffrn_standards_interval_count 0
_diffrn_standards_interval_time 0
_diffrn_standards_number 0
_exptl_absorpt_coefficient_mu 1.683
_exptl_absorpt_correction_T_max 0.7515
_exptl_absorpt_correction_T_min 0.6593
_exptl_absorpt_correction_type multi-scan
_exptl_absorpt_process_details '(SADABS; Sheldrick, 1996)'
_exptl_crystal_colour pink
_exptl_crystal_density_diffrn 1.581
_exptl_crystal_density_method 'not measured'
_exptl_crystal_description block
_exptl_crystal_F_000 318
_exptl_crystal_size_max 0.27
_exptl_crystal_size_mid 0.21
_exptl_crystal_size_min 0.18
_refine_diff_density_max 0.983
_refine_diff_density_min -1.009
_refine_ls_extinction_method none
_refine_ls_goodness_of_fit_ref 1.025
_refine_ls_hydrogen_treatment constr
_refine_ls_matrix_type full
_refine_ls_number_parameters 154
_refine_ls_number_reflns 2297
_refine_ls_number_restraints 0
_refine_ls_restrained_S_all 1.025
_refine_ls_R_factor_all 0.0542
_refine_ls_R_factor_gt 0.0474
_refine_ls_shift/su_max 0.001
_refine_ls_shift/su_mean 0.000
_refine_ls_structure_factor_coef Fsqd
_refine_ls_weighting_details 'calc w=1/[\s^2^(Fo^2^)+(0.1008P)^2^] where P=(Fo^2^+2Fc^2^)/3'
_refine_ls_weighting_scheme calc
_refine_ls_wR_factor_gt 0.1281
_refine_ls_wR_factor_ref 0.1336
_reflns_number_gt 1942
_reflns_number_total 2297
_reflns_threshold_expression I>2\s(I)
_cod_data_source_file ng2432.cif
_cod_data_source_block I
_cod_original_sg_symbol_H-M 'P -1 '
_cod_database_code 2217977
_cod_database_fobs_code 2217977

loop_
_symmetry_equiv_pos_as_xyz
'x, y, z'
'-x, -y, -z'

loop_
_atom_site_type_symbol
_atom_site_label
_atom_site_fract_x
_atom_site_fract_y
_atom_site_fract_z
_atom_site_U_iso_or_equiv
_atom_site_adp_type
_atom_site_calc_flag
_atom_site_refinement_flags
_atom_site_occupancy
Co Co1 0.88487(8) 0.54658(4) 0.74750(3) 0.0386(2) Uani d . 1
Cl Cl1 1.00798(18) 0.70640(10) 0.62711(6) 0.0535(3) Uani d . 1
Cl Cl2 1.14897(18) 0.42183(11) 0.84306(6) 0.0533(3) Uani d . 1
N N1 0.7275(5) 0.3806(3) 0.68363(19) 0.0403(6) Uani d . 1
N N2 0.6308(5) 0.6763(3) 0.8353(2) 0.0421(7) Uani d . 1
C C1 0.5435(7) 0.4131(4) 0.6281(3) 0.0456(8) Uani d . 1
H H1 0.4851 0.5151 0.6200 0.055 Uiso calc R 1
C C2 0.4336(7) 0.3066(4) 0.5819(3) 0.0489(9) Uani d . 1
H H2 0.3053 0.3362 0.5438 0.059 Uiso calc R 1
C C3 0.5184(7) 0.1528(4) 0.5933(2) 0.0466(8) Uani d . 1
C C4 0.7079(8) 0.1187(4) 0.6500(3) 0.0564(10) Uani d . 1
H H4 0.7711 0.0176 0.6585 0.068 Uiso calc R 1
C C5 0.8076(7) 0.2329(4) 0.6950(3) 0.0518(9) Uani d . 1
H H5 0.9343 0.2062 0.7344 0.062 Uiso calc R 1
C C6 0.4098(7) 0.0307(4) 0.5416(3) 0.0536(9) Uani d . 1
H H6A 0.2547 0.0730 0.5176 0.064 Uiso calc R 1
H H6B 0.3720 -0.0523 0.5864 0.064 Uiso calc R 1
C C7 0.4596(8) 0.7756(4) 0.7979(3) 0.0561(10) Uani d . 1
H H7 0.4611 0.7858 0.7316 0.067 Uiso calc R 1
C C8 0.2815(8) 0.8629(5) 0.8552(3) 0.0628(11) Uani d . 1
H H8 0.1652 0.9304 0.8270 0.075 Uiso calc R 1
C C9 0.2745(7) 0.8507(4) 0.9545(3) 0.0508(9) Uani d . 1
C C10 0.4501(8) 0.7480(5) 0.9904(3) 0.0582(10) Uani d . 1
H H10 0.4527 0.7354 1.0565 0.070 Uiso calc R 1
C C11 0.6216(7) 0.6636(4) 0.9308(3) 0.0532(9) Uani d . 1
H H11 0.7372 0.5942 0.9578 0.064 Uiso calc R 1
C C12 0.0852(8) 0.9406(4) 1.0232(3) 0.0610(11) Uani d . 1
H H12A -0.0164 0.8697 1.0598 0.073 Uiso calc R 1
H H12B 0.1746 0.9903 1.0680 0.073 Uiso calc R 1

loop_
_atom_site_aniso_label
_atom_site_aniso_U_11
_atom_site_aniso_U_22
_atom_site_aniso_U_33
_atom_site_aniso_U_12
_atom_site_aniso_U_13
_atom_site_aniso_U_23
Co1 0.0492(3) 0.0344(3) 0.0329(3) -0.0032(2) -0.0083(2) -0.00010(19)
Cl1 0.0644(6) 0.0466(5) 0.0484(5) -0.0056(4) -0.0054(4) 0.0137(4)
Cl2 0.0599(6) 0.0565(6) 0.0444(5) -0.0006(4) -0.0178(4) 0.0065(4)
N1 0.0491(16) 0.0361(15) 0.0366(15) -0.0040(12) -0.0079(12) -0.0013(11)
N2 0.0495(16) 0.0389(15) 0.0389(15) -0.0014(12) -0.0116(12) -0.0018(12)
C1 0.055(2) 0.0361(18) 0.046(2) -0.0001(15) -0.0103(16) -0.0003(15)
C2 0.055(2) 0.049(2) 0.045(2) -0.0050(16) -0.0140(16) -0.0012(16)
C3 0.057(2) 0.044(2) 0.0397(19) -0.0111(16) -0.0043(16) -0.0026(15)
C4 0.076(3) 0.0332(19) 0.063(3) -0.0038(17) -0.020(2) -0.0002(17)
C5 0.064(2) 0.039(2) 0.055(2) -0.0021(16) -0.0222(18) -0.0003(16)
C6 0.066(2) 0.049(2) 0.049(2) -0.0170(18) -0.0087(18) -0.0057(17)
C7 0.070(2) 0.060(2) 0.0354(19) 0.0119(19) -0.0096(17) 0.0024(17)
C8 0.068(3) 0.065(3) 0.050(2) 0.023(2) -0.0088(19) 0.0051(19)
C9 0.060(2) 0.047(2) 0.043(2) 0.0028(17) -0.0025(16) -0.0014(16)
C10 0.070(3) 0.065(3) 0.0367(19) 0.012(2) -0.0080(17) -0.0022(17)
C11 0.061(2) 0.053(2) 0.045(2) 0.0080(17) -0.0085(17) -0.0017(17)
C12 0.070(3) 0.061(3) 0.047(2) 0.012(2) -0.0005(19) 0.0018(18)

loop_
_atom_type_symbol
_atom_type_description
_atom_type_scat_dispersion_real
_atom_type_scat_dispersion_imag
_atom_type_scat_source
C C 0.0033 0.0016 'International Tables Vol C Tables 4.2.6.8 and 6.1.1.4'
H H 0.0000 0.0000 'International Tables Vol C Tables 4.2.6.8 and 6.1.1.4'
N N 0.0061 0.0033 'International Tables Vol C Tables 4.2.6.8 and 6.1.1.4'
Co Co 0.3494 0.9721 'International Tables Vol C Tables 4.2.6.8 and 6.1.1.4'
Cl Cl 0.1484 0.1585 'International Tables Vol C Tables 4.2.6.8 and 6.1.1.4'

loop_
_geom_angle_atom_site_label_1
_geom_angle_atom_site_label_2
_geom_angle_atom_site_label_3
_geom_angle_site_symmetry_1
_geom_angle_site_symmetry_3
_geom_angle
N1 Co1 N2 . . 112.50(11)
N1 Co1 Cl2 . . 105.20(8)
N2 Co1 Cl2 . . 106.04(8)
N1 Co1 Cl1 . . 105.09(9)
N2 Co1 Cl1 . . 104.94(9)
Cl2 Co1 Cl1 . . 123.22(4)
C1 N1 C5 . . 116.8(3)
C1 N1 Co1 . . 121.9(2)
C5 N1 Co1 . . 121.3(2)
C11 N2 C7 . . 117.5(3)
C11 N2 Co1 . . 122.3(2)
C7 N2 Co1 . . 120.2(2)
N1 C1 C2 . . 124.5(3)
N1 C1 H1 . . 117.8
C2 C1 H1 . . 117.8
C1 C2 C3 . . 118.7(3)
C1 C2 H2 . . 120.7
C3 C2 H2 . . 120.7
C4 C3 C2 . . 117.2(3)
C4 C3 C6 . . 121.9(3)
C2 C3 C6 . . 120.9(3)
C3 C4 C5 . . 120.7(3)
C3 C4 H4 . . 119.6
C5 C4 H4 . . 119.6
N1 C5 C4 . . 122.1(3)
N1 C5 H5 . . 118.9
C4 C5 H5 . . 118.9
C3 C6 C6 . 2_656 111.5(4)
C3 C6 H6A . . 109.3
C6 C6 H6A 2_656 . 109.3
C3 C6 H6B . . 109.3
C6 C6 H6B 2_656 . 109.3
H6A C6 H6B . . 108.0
N2 C7 C8 . . 121.8(3)
N2 C7 H7 . . 119.1
C8 C7 H7 . . 119.1
C7 C8 C9 . . 120.5(4)
C7 C8 H8 . . 119.7
C9 C8 H8 . . 119.7
C10 C9 C8 . . 116.2(3)
C10 C9 C12 . . 119.4(3)
C8 C9 C12 . . 124.4(4)
C11 C10 C9 . . 121.0(4)
C11 C10 H10 . . 119.5
C9 C10 H10 . . 119.5
N2 C11 C10 . . 122.9(3)
N2 C11 H11 . . 118.5
C10 C11 H11 . . 118.5
C12 C12 C9 2_577 . 115.1(4)
C12 C12 H12A 2_577 . 108.5
C9 C12 H12A . . 108.5
C12 C12 H12B 2_577 . 108.5
C9 C12 H12B . . 108.5
H12A C12 H12B . . 107.5

loop_
_geom_bond_atom_site_label_1
_geom_bond_atom_site_label_2
_geom_bond_site_symmetry_2
_geom_bond_distance
Co1 N1 . 2.036(3)
Co1 N2 . 2.038(3)
Co1 Cl2 . 2.2399(10)
Co1 Cl1 . 2.2484(11)
N1 C1 . 1.327(4)
N1 C5 . 1.340(4)
N2 C11 . 1.335(5)
N2 C7 . 1.343(5)
C1 C2 . 1.370(5)
C1 H1 . 0.9300
C2 C3 . 1.397(5)
C2 H2 . 0.9300
C3 C4 . 1.362(5)
C3 C6 . 1.512(5)
C4 C5 . 1.385(5)
C4 H4 . 0.9300
C5 H5 . 0.9300
C6 C6 2_656 1.521(7)
C6 H6A . 0.9700
C6 H6B . 0.9700
C7 C8 . 1.379(5)
C7 H7 . 0.9300
C8 C9 . 1.390(5)
C8 H8 . 0.9300
C9 C10 . 1.368(5)
C9 C12 . 1.514(5)
C10 C11 . 1.364(5)
C10 H10 . 0.9300
C11 H11 . 0.9300
C12 C12 2_577 1.500(8)
C12 H12A . 0.9700
C12 H12B . 0.9700

loop_
_geom_torsion_atom_site_label_1
_geom_torsion_atom_site_label_2
_geom_torsion_atom_site_label_3
_geom_torsion_atom_site_label_4
_geom_torsion_site_symmetry_4
_geom_torsion
N2 Co1 N1 C1 . 58.9(3)
Cl2 Co1 N1 C1 . 173.9(3)
Cl1 Co1 N1 C1 . -54.7(3)
N2 Co1 N1 C5 . -121.9(3)
Cl2 Co1 N1 C5 . -6.9(3)
Cl1 Co1 N1 C5 . 124.5(3)
N1 Co1 N2 C11 . 106.3(3)
Cl2 Co1 N2 C11 . -8.2(3)
Cl1 Co1 N2 C11 . -140.0(3)
N1 Co1 N2 C7 . -71.5(3)
Cl2 Co1 N2 C7 . 174.0(3)
Cl1 Co1 N2 C7 . 42.2(3)
C5 N1 C1 C2 . -0.5(6)
Co1 N1 C1 C2 . 178.8(3)
N1 C1 C2 C3 . 0.1(6)
C1 C2 C3 C4 . -0.3(6)
C1 C2 C3 C6 . -178.0(3)
C2 C3 C4 C5 . 1.0(6)
C6 C3 C4 C5 . 178.7(4)
C1 N1 C5 C4 . 1.1(6)
Co1 N1 C5 C4 . -178.1(3)
C3 C4 C5 N1 . -1.4(7)
C4 C3 C6 C6 2_656 -72.0(6)
C2 C3 C6 C6 2_656 105.6(5)
C11 N2 C7 C8 . 0.6(6)
Co1 N2 C7 C8 . 178.6(3)
N2 C7 C8 C9 . 0.2(7)
C7 C8 C9 C10 . -0.6(7)
C7 C8 C9 C12 . -179.5(4)
C8 C9 C10 C11 . 0.3(6)
C12 C9 C10 C11 . 179.2(4)
C7 N2 C11 C10 . -1.0(6)
Co1 N2 C11 C10 . -178.9(3)
C9 C10 C11 N2 . 0.6(7)
C10 C9 C12 C12 2_577 175.1(5)
C8 C9 C12 C12 2_577 -6.1(8)
